data_7052808
loop_
_publ_author_name
'Afzaal, Mohammad'
'Rosenberg, Chico L.'
'Malik, Mohammad A.'
'White, Andrew J. P.'
'O'Brien, Paul'

_publ_section_title
;
 Phosphine stabilized copper(i) complexes of dithiocarbamates and
 xanthates and their decomposition pathways
;
_journal_issue 12
_journal_name_full 'New Journal of Chemistry'
_journal_page_first 2773
_journal_paper_doi 10.1039/c1nj20586b
_journal_volume 35
_journal_year 2011
_chemical_formula_moiety 'C16 H38 Cu2 N2 O6 P2 S4'
_chemical_formula_sum 'C16 H38 Cu2 N2 O6 P2 S4'
_chemical_formula_weight 671.74
_chemical_name_systematic
;
?
;
_space_group_IT_number 14
_symmetry_cell_setting monoclinic
_symmetry_space_group_name_Hall '-P 2yn'
_symmetry_space_group_name_H-M 'P 1 21/n 1'
_atom_sites_solution_hydrogens geom
_atom_sites_solution_primary direct
_atom_sites_solution_secondary difmap
_audit_creation_method SHELXL-97
_cell_angle_alpha 90.00
_cell_angle_beta 96.833(2)
_cell_angle_gamma 90.00
_cell_formula_units_Z 2
_cell_length_a 10.7684(4)
_cell_length_b 11.9449(6)
_cell_length_c 11.2266(6)
_cell_measurement_reflns_used 23
_cell_measurement_temperature 203
_cell_measurement_theta_max 28.00
_cell_measurement_theta_min 11.87
_cell_volume 1433.79(12)
_computing_cell_refinement 'Siemens XSCANS'
_computing_data_collection 'Siemens XSCANS'
_computing_data_reduction 'Siemens SHELXTL'
_computing_molecular_graphics 'Siemens SHELXTL'
_computing_publication_material 'Siemens SHELXTL'
_computing_structure_refinement 'SHELXL-97 (Sheldrick, 1997)'
_computing_structure_solution 'SHELXS-97 (Sheldrick, 1990)'
_diffrn_ambient_temperature 203
_diffrn_measured_fraction_theta_full 0.998
_diffrn_measured_fraction_theta_max 0.998
_diffrn_measurement_device_type 'Siemens P4'
_diffrn_measurement_method '\w scans'
_diffrn_radiation_monochromator graphite
_diffrn_radiation_source 'sealed tube'
_diffrn_radiation_type CuK\a
_diffrn_radiation_wavelength 1.54178
_diffrn_reflns_av_R_equivalents 0.0296
_diffrn_reflns_av_sigmaI/netI 0.0284
_diffrn_reflns_limit_h_max 12
_diffrn_reflns_limit_h_min 0
_diffrn_reflns_limit_k_max 0
_diffrn_reflns_limit_k_min -13
_diffrn_reflns_limit_l_max 12
_diffrn_reflns_limit_l_min -12
_diffrn_reflns_number 2256
_diffrn_reflns_theta_full 60.01
_diffrn_reflns_theta_max 60.01
_diffrn_reflns_theta_min 5.43
_diffrn_standards_interval_count 97
_diffrn_standards_number 3
_exptl_absorpt_coefficient_mu 5.888
_exptl_absorpt_correction_T_max 0.7263
_exptl_absorpt_correction_T_min 0.2782
_exptl_absorpt_correction_type empirical
_exptl_absorpt_process_details
;
Siemens XPREP
;
_exptl_crystal_colour 'Pale yellow'
_exptl_crystal_density_diffrn 1.556
_exptl_crystal_density_method 'not measured'
_exptl_crystal_description rhombs
_exptl_crystal_F_000 696
_exptl_crystal_size_max 0.13
_exptl_crystal_size_mid 0.12
_exptl_crystal_size_min 0.10
_refine_diff_density_max 0.489
_refine_diff_density_min -0.387
_refine_diff_density_rms 0.074
_refine_ls_extinction_coef 0.00150(16)
_refine_ls_extinction_expression Fc^*^=kFc[1+0.001xFc^2^\l^3^/sin(2\q)]^-1/4^
_refine_ls_extinction_method SHELXL
_refine_ls_goodness_of_fit_ref 1.054
_refine_ls_hydrogen_treatment constr
_refine_ls_matrix_type full
_refine_ls_number_parameters 146
_refine_ls_number_reflns 2129
_refine_ls_number_restraints 0
_refine_ls_restrained_S_all 1.054
_refine_ls_R_factor_all 0.0393
_refine_ls_R_factor_gt 0.0334
_refine_ls_shift/su_max 0.000
_refine_ls_shift/su_mean 0.000
_refine_ls_structure_factor_coef Fsqd
_refine_ls_weighting_details 'calc w=1/[\s^2^(Fo^2^)+(0.0429P)^2^+1.4608P] where P=(Fo^2^+2Fc^2^)/3'
_refine_ls_weighting_scheme calc
_refine_ls_wR_factor_gt 0.0814
_refine_ls_wR_factor_ref 0.0840
_reflns_number_gt 1885
_reflns_number_total 2129
_reflns_threshold_expression >2sigma(I)
_cod_data_source_file c1nj20586b.txt
_cod_data_source_block 1
_cod_depositor_comments
;
The following automatic conversions were performed:

'_symmetry_cell_setting' value 'Monoclinic' changed to 'monoclinic'
according to /home/saulius/struct/CIF-dictionaries/cif_core.dic
dictionary named 'cif_core.dic' version 2.4.1 from
2010-06-29.

'_exptl_absorpt_correction_type' value 'Empirical'
changed to 'empirical' according to
/home/saulius/struct/CIF-dictionaries/cif_core.dic dictionary named
'cif_core.dic' version 2.4.1 from 2010-06-29.

Automatic conversion script
Id: cif_fix_values 1715 2011-07-08 13:25:40Z adriana 
;
_cod_original_sg_symbol_H-M P2(1)/n
_cod_database_code 7052808

loop_
_symmetry_equiv_pos_as_xyz
'x, y, z'
'-x+1/2, y+1/2, -z+1/2'
'-x, -y, -z'
'x-1/2, -y-1/2, z-1/2'

loop_
_atom_site_label
_atom_site_type_symbol
_atom_site_fract_x
_atom_site_fract_y
_atom_site_fract_z
_atom_site_U_iso_or_equiv
_atom_site_adp_type
_atom_site_occupancy
_atom_site_symmetry_multiplicity
_atom_site_calc_flag
_atom_site_refinement_flags
Cu Cu 0.88874(4) 0.46612(4) 0.55300(4) 0.02225(18) Uani 1 1 d .
S1 S 0.76068(7) 0.54303(6) 0.38939(7) 0.0244(2) Uani 1 1 d .
C2 C 0.8508(3) 0.6612(3) 0.4112(3) 0.0190(7) Uani 1 1 d .
S3 S 0.97014(7) 0.65709(6) 0.53163(7) 0.0189(2) Uani 1 1 d .
N4 N 0.8319(2) 0.7514(2) 0.3434(2) 0.0201(6) Uani 1 1 d .
C5 C 0.7368(3) 0.7540(3) 0.2382(3) 0.0270(8) Uani 1 1 d .
H5A H 0.6996 0.8289 0.2301 0.032 Uiso 1 1 calc R
H5B H 0.6702 0.7006 0.2496 0.032 Uiso 1 1 calc R
C6 C 0.7928(4) 0.7250(3) 0.1250(3) 0.0355(9) Uani 1 1 d .
H6A H 0.7281 0.7274 0.0571 0.053 Uiso 1 1 calc R
H6B H 0.8284 0.6503 0.1323 0.053 Uiso 1 1 calc R
H6C H 0.8578 0.7785 0.1128 0.053 Uiso 1 1 calc R
C7 C 0.9061(3) 0.8552(3) 0.3636(3) 0.0262(7) Uani 1 1 d .
H7A H 0.9172 0.8889 0.2860 0.031 Uiso 1 1 calc R
H7B H 0.9891 0.8367 0.4045 0.031 Uiso 1 1 calc R
C8 C 0.8442(4) 0.9382(3) 0.4375(4) 0.0423(10) Uani 1 1 d .
H8A H 0.8954 1.0051 0.4489 0.064 Uiso 1 1 calc R
H8B H 0.8344 0.9056 0.5150 0.064 Uiso 1 1 calc R
H8C H 0.7626 0.9578 0.3966 0.064 Uiso 1 1 calc R
P9 P 0.84071(8) 0.40723(7) 0.72459(7) 0.0226(2) Uani 1 1 d .
O10 O 0.8678(2) 0.2786(2) 0.7484(2) 0.0341(6) Uani 1 1 d .
C11 C 0.8443(4) 0.2239(3) 0.8589(4) 0.0407(10) Uani 1 1 d .
H11A H 0.8670 0.1454 0.8557 0.061 Uiso 1 1 calc R
H11B H 0.7563 0.2302 0.8686 0.061 Uiso 1 1 calc R
H11C H 0.8939 0.2594 0.9262 0.061 Uiso 1 1 calc R
O12 O 0.7013(2) 0.4278(2) 0.7558(2) 0.0389(6) Uani 1 1 d .
C13 C 0.5979(4) 0.4016(4) 0.6664(5) 0.0519(12) Uani 1 1 d .
H13A H 0.5199 0.4182 0.6977 0.078 Uiso 1 1 calc R
H13B H 0.6004 0.3228 0.6461 0.078 Uiso 1 1 calc R
H13C H 0.6040 0.4462 0.5951 0.078 Uiso 1 1 calc R
O14 O 0.9136(3) 0.4579(2) 0.8459(2) 0.0386(6) Uani 1 1 d .
C15 C 0.9191(5) 0.5758(4) 0.8614(4) 0.0589(14) Uani 1 1 d .
H15A H 0.9659 0.5933 0.9384 0.088 Uiso 1 1 calc R
H15B H 0.8350 0.6055 0.8586 0.088 Uiso 1 1 calc R
H15C H 0.9603 0.6091 0.7977 0.088 Uiso 1 1 calc R

loop_
_atom_site_aniso_label
_atom_site_aniso_U_11
_atom_site_aniso_U_22
_atom_site_aniso_U_33
_atom_site_aniso_U_23
_atom_site_aniso_U_13
_atom_site_aniso_U_12
Cu 0.0218(3) 0.0236(3) 0.0214(3) 0.00539(19) 0.00265(19) 0.00127(19)
S1 0.0228(4) 0.0194(4) 0.0283(4) 0.0025(3) -0.0079(3) -0.0024(3)
C2 0.0154(15) 0.0225(17) 0.0188(15) -0.0019(13) 0.0011(12) 0.0044(13)
S3 0.0181(4) 0.0197(4) 0.0178(4) -0.0018(3) -0.0018(3) 0.0003(3)
N4 0.0190(13) 0.0181(13) 0.0223(13) 0.0035(11) -0.0008(11) 0.0024(11)
C5 0.0240(17) 0.0273(18) 0.0282(17) 0.0078(15) -0.0029(14) 0.0041(14)
C6 0.039(2) 0.040(2) 0.0249(18) 0.0009(16) -0.0048(16) 0.0085(17)
C7 0.0279(17) 0.0182(16) 0.0322(18) 0.0058(14) 0.0022(14) -0.0009(14)
C8 0.049(2) 0.031(2) 0.047(2) -0.0106(18) 0.0064(19) 0.0010(18)
P9 0.0236(5) 0.0231(4) 0.0217(4) 0.0038(3) 0.0056(3) 0.0031(3)
O10 0.0434(15) 0.0255(13) 0.0363(14) 0.0095(11) 0.0167(12) 0.0065(11)
C11 0.047(2) 0.033(2) 0.044(2) 0.0182(18) 0.0155(19) 0.0003(18)
O12 0.0305(14) 0.0480(16) 0.0405(15) 0.0069(13) 0.0135(11) 0.0073(12)
C13 0.023(2) 0.047(3) 0.084(3) -0.002(2) 0.003(2) -0.0013(18)
O14 0.0537(17) 0.0350(14) 0.0252(13) 0.0019(11) -0.0033(12) -0.0024(13)
C15 0.101(4) 0.039(2) 0.034(2) -0.0082(19) -0.006(2) -0.008(3)

loop_
_atom_type_symbol
_atom_type_description
_atom_type_scat_dispersion_real
_atom_type_scat_dispersion_imag
_atom_type_scat_source
C C 0.0181 0.0091 'International Tables Vol C Tables 4.2.6.8 and 6.1.1.4'
H H 0.0000 0.0000 'International Tables Vol C Tables 4.2.6.8 and 6.1.1.4'
N N 0.0311 0.0180 'International Tables Vol C Tables 4.2.6.8 and 6.1.1.4'
O O 0.0492 0.0322 'International Tables Vol C Tables 4.2.6.8 and 6.1.1.4'
P P 0.2955 0.4335 'International Tables Vol C Tables 4.2.6.8 and 6.1.1.4'
S S 0.3331 0.5567 'International Tables Vol C Tables 4.2.6.8 and 6.1.1.4'
Cu Cu -1.9646 0.5888 'International Tables Vol C Tables 4.2.6.8 and 6.1.1.4'

loop_
_geom_angle_atom_site_label_1
_geom_angle_atom_site_label_2
_geom_angle_atom_site_label_3
_geom_angle
_geom_angle_site_symmetry_1
_geom_angle_site_symmetry_3
P9 Cu S1 129.88(4) . .
P9 Cu S3 112.52(3) . 3_766
S1 Cu S3 105.76(3) . 3_766
P9 Cu S3 120.74(4) . .
S1 Cu S3 75.20(3) . .
S3 Cu S3 106.29(3) 3_766 .
P9 Cu Cu 138.32(4) . 3_766
S1 Cu Cu 90.39(3) . 3_766
S3 Cu Cu 54.31(2) 3_766 3_766
S3 Cu Cu 51.99(2) . 3_766
C2 S1 Cu 86.60(10) . .
N4 C2 S1 122.9(2) . .
N4 C2 S3 121.1(2) . .
S1 C2 S3 115.97(18) . .
C2 S3 Cu 98.79(10) . 3_766
C2 S3 Cu 82.22(11) . .
Cu S3 Cu 73.71(3) 3_766 .
C2 N4 C5 121.7(3) . .
C2 N4 C7 123.5(3) . .
C5 N4 C7 114.7(3) . .
N4 C5 C6 111.2(3) . .
N4 C7 C8 111.8(3) . .
O10 P9 O12 105.75(14) . .
O10 P9 O14 99.28(14) . .
O12 P9 O14 97.63(15) . .
O10 P9 Cu 113.97(10) . .
O12 P9 Cu 118.25(10) . .
O14 P9 Cu 119.09(11) . .
C11 O10 P9 122.3(2) . .
C13 O12 P9 118.7(3) . .
C15 O14 P9 119.1(2) . .

loop_
_geom_bond_atom_site_label_1
_geom_bond_atom_site_label_2
_geom_bond_distance
_geom_bond_site_symmetry_2
Cu P9 2.1703(10) .
Cu S1 2.3488(9) .
Cu S3 2.3920(9) 3_766
Cu S3 2.4657(9) .
Cu Cu 2.9141(9) 3_766
S1 C2 1.714(3) .
C2 N4 1.320(4) .
C2 S3 1.752(3) .
S3 Cu 2.3920(9) 3_766
N4 C5 1.469(4) .
N4 C7 1.478(4) .
C5 C6 1.510(5) .
C7 C8 1.500(5) .
P9 O10 1.580(2) .
P9 O12 1.601(3) .
P9 O14 1.607(3) .
O10 C11 1.451(4) .
O12 C13 1.442(5) .
O14 C15 1.419(5) .
